data_2022889
loop_
_publ_author_name
'Rajendrakumar, Satyasree'
'Surampudi Venkata Sai Durga, Anuja'
'Balasubramanian, Sridhar'

_publ_section_title
;
 Strategic synthon approach in obtaining cocrystals and cocrystal
 polymorphs of a high-Z&#x2032; system deferiprone -- an anti-thalassemia
 drug
;
_journal_coeditor_code LO5093
_journal_issue 6
_journal_name_full 'Acta Crystallographica Section B Structural Science, Crystal Engineering and Materials'
_journal_page_first 946
_journal_page_last 964
_journal_paper_doi 10.1107/S205252062100980X
_journal_volume 77
_journal_year 2021
_chemical_formula_moiety 'C7 H9 N O2, 2(C6 H6 O2)'
_chemical_formula_sum 'C19 H21 N O6'
_chemical_formula_weight 359.37
_space_group_crystal_system tetragonal
_space_group_IT_number 86
_space_group_name_Hall '-P 4bc'
_space_group_name_H-M_alt 'P 42/n :2'
_atom_sites_solution_hydrogens mixed
_audit_creation_method SHELXL-2018/3
_cell_angle_alpha 90
_cell_angle_beta 90
_cell_angle_gamma 90
_cell_formula_units_Z 8
_cell_length_a 22.550(4)
_cell_length_b 22.550(4)
_cell_length_c 6.82670(10)
_cell_measurement_reflns_used 9989
_cell_measurement_temperature 100(2)
_cell_measurement_theta_max 30.12
_cell_measurement_theta_min 2.36
_cell_volume 3471.4(9)
_computing_cell_refinement '<i>SAINT</i> (Bruker, 2016)'
_computing_data_collection '<i>APEX3</i> (Bruker, 2016)'
_computing_data_reduction 'Bruker SAINT'
_computing_molecular_graphics 'DIAMOND (Brandenburg & Putz, 2005)'
_computing_publication_material 'Bruker SHELXTL'
_computing_structure_refinement '<i>SHELXL2014</i> (Sheldrick, 2015)'
_computing_structure_solution '<i>SHELXT</i> (Sheldrick, 2015)'
_diffrn_ambient_temperature 100(2)
_diffrn_measured_fraction_theta_full 0.999
_diffrn_measured_fraction_theta_max 0.997
_diffrn_measurement_device_type 'Bruker D8 QUEST PHOTON-100'
_diffrn_measurement_method '\w and \f'
_diffrn_radiation_type MoK\a
_diffrn_radiation_wavelength 0.71073
_diffrn_reflns_av_R_equivalents 0.0725
_diffrn_reflns_av_unetI/netI 0.0450
_diffrn_reflns_Laue_measured_fraction_full 0.999
_diffrn_reflns_Laue_measured_fraction_max 0.997
_diffrn_reflns_limit_h_max 26
_diffrn_reflns_limit_h_min -32
_diffrn_reflns_limit_k_max 32
_diffrn_reflns_limit_k_min -32
_diffrn_reflns_limit_l_max 9
_diffrn_reflns_limit_l_min -9
_diffrn_reflns_number 47912
_diffrn_reflns_point_group_measured_fraction_full 0.999
_diffrn_reflns_point_group_measured_fraction_max 0.997
_diffrn_reflns_theta_full 25.242
_diffrn_reflns_theta_max 30.545
_diffrn_reflns_theta_min 2.555
_exptl_absorpt_coefficient_mu 0.103
_exptl_absorpt_correction_T_max 0.7461
_exptl_absorpt_correction_T_min 0.7057
_exptl_absorpt_correction_type multi-scan
_exptl_absorpt_process_details 'SADABS, Bruker, 2016'
_exptl_crystal_colour colorless
_exptl_crystal_density_diffrn 1.375
_exptl_crystal_description needle
_exptl_crystal_F_000 1520
_exptl_crystal_size_max 0.280
_exptl_crystal_size_mid 0.120
_exptl_crystal_size_min 0.090
_refine_diff_density_max 0.407
_refine_diff_density_min -0.324
_refine_diff_density_rms 0.059
_refine_ls_extinction_method none
_refine_ls_goodness_of_fit_ref 1.087
_refine_ls_hydrogen_treatment mixed
_refine_ls_matrix_type full
_refine_ls_number_parameters 257
_refine_ls_number_reflns 5309
_refine_ls_number_restraints 0
_refine_ls_restrained_S_all 1.087
_refine_ls_R_factor_all 0.0839
_refine_ls_R_factor_gt 0.0576
_refine_ls_shift/su_max 0.001
_refine_ls_shift/su_mean 0.000
_refine_ls_structure_factor_coef Fsqd
_refine_ls_weighting_details 'w=1/[\s^2^(Fo^2^)+(0.0519P)^2^+2.1309P] where P=(Fo^2^+2Fc^2^)/3'
_refine_ls_weighting_scheme calc
_refine_ls_wR_factor_gt 0.1209
_refine_ls_wR_factor_ref 0.1310
_reflns_Friedel_coverage 0.000
_reflns_number_gt 4017
_reflns_number_total 5309
_reflns_threshold_expression 'I > 2\s(I)'
_cod_data_source_file lo5093sup1.cif
_cod_data_source_block Def-cat_1_2
_cod_original_cell_volume 3471.42(5)
_cod_original_sg_symbol_H-M 'P 42/n'
_cod_database_code 2022889
_shelx_shelxl_version_number 2018/3
_shelx_space_group_comment
;
The symmetry employed for this shelxl refinement is uniquely defined
by the following loop, which should always be used as a source of
symmetry information in preference to the above space-group names.
They are only intended as comments.
;
_shelx_estimated_absorpt_t_min 0.972
_shelx_estimated_absorpt_t_max 0.991

loop_
_space_group_symop_operation_xyz
'x, y, z'
'-x+1/2, -y+1/2, z'
'-y, x+1/2, z+1/2'
'y+1/2, -x, z+1/2'
'-x, -y, -z'
'x-1/2, y-1/2, -z'
'y, -x-1/2, -z-1/2'
'-y-1/2, x, -z-1/2'

loop_
_atom_site_label
_atom_site_type_symbol
_atom_site_fract_x
_atom_site_fract_y
_atom_site_fract_z
_atom_site_U_iso_or_equiv
_atom_site_adp_type
_atom_site_occupancy
_atom_site_site_symmetry_order
_atom_site_calc_flag
_atom_site_refinement_flags_posn
_atom_site_refinement_flags_adp
_atom_site_refinement_flags_occupancy
_atom_site_disorder_assembly
_atom_site_disorder_group
C1 C 0.47835(6) 0.66438(6) 0.6865(2) 0.0122(3) Uani 1 1 d . . . . .
C2 C 0.49546(6) 0.60852(6) 0.6266(2) 0.0113(3) Uani 1 1 d . . . . .
C3 C 0.52343(6) 0.56812(6) 0.7564(2) 0.0117(3) Uani 1 1 d . . . . .
C4 C 0.52834(7) 0.58639(7) 0.9529(2) 0.0150(3) Uani 1 1 d . . . . .
H4 H 0.544184 0.560063 1.048095 0.018 Uiso 1 1 calc R U . . .
C5 C 0.51042(7) 0.64178(7) 1.0070(2) 0.0154(3) Uani 1 1 d . . . . .
H5 H 0.514663 0.653586 1.139891 0.018 Uiso 1 1 calc R U . . .
C6 C 0.46925(7) 0.73987(7) 0.9457(2) 0.0192(3) Uani 1 1 d . . . . .
H6A H 0.489125 0.770035 0.865921 0.029 Uiso 1 1 calc R U . . .
H6B H 0.480744 0.744772 1.083231 0.029 Uiso 1 1 calc R U . . .
H6C H 0.426185 0.744369 0.933321 0.029 Uiso 1 1 calc R U . . .
C7 C 0.45202(7) 0.70840(7) 0.5480(2) 0.0171(3) Uani 1 1 d . . . . .
H7A H 0.442144 0.688644 0.424357 0.026 Uiso 1 1 calc R U . . .
H7B H 0.480697 0.740182 0.523120 0.026 Uiso 1 1 calc R U . . .
H7C H 0.415963 0.725263 0.605587 0.026 Uiso 1 1 calc R U . . .
N1 N 0.48687(5) 0.68024(5) 0.87751(18) 0.0129(2) Uani 1 1 d . . . . .
O1 O 0.48697(5) 0.59372(5) 0.43606(15) 0.0151(2) Uani 1 1 d . . . . .
H1O H 0.4866(9) 0.5564(10) 0.422(3) 0.025(5) Uiso 1 1 d . . . . .
O2 O 0.54424(5) 0.51789(4) 0.68932(15) 0.0145(2) Uani 1 1 d . . . . .
C8A C 0.70093(7) 0.59102(7) 0.2529(2) 0.0189(3) Uani 1 1 d . . . . .
C9A C 0.66270(7) 0.58040(7) 0.4104(2) 0.0173(3) Uani 1 1 d . . . . .
C10A C 0.67482(8) 0.60455(8) 0.5928(2) 0.0228(3) Uani 1 1 d . . . . .
H10A H 0.648727 0.597654 0.699700 0.027 Uiso 1 1 calc R U . . .
C11A C 0.72541(9) 0.63892(9) 0.6184(3) 0.0331(4) Uani 1 1 d . . . . .
H11A H 0.733905 0.655371 0.743351 0.040 Uiso 1 1 calc R U . . .
C12A C 0.76343(9) 0.64936(10) 0.4634(3) 0.0343(5) Uani 1 1 d . . . . .
H12A H 0.798036 0.672711 0.482156 0.041 Uiso 1 1 calc R U . . .
C13A C 0.75091(8) 0.62555(8) 0.2797(3) 0.0266(4) Uani 1 1 d . . . . .
H13A H 0.776764 0.633070 0.172717 0.032 Uiso 1 1 calc R U . . .
O3A O 0.69064(6) 0.56766(6) 0.07146(17) 0.0246(3) Uani 1 1 d . . . . .
H2O H 0.6607(11) 0.5439(11) 0.071(3) 0.041(7) Uiso 1 1 d . . . . .
O4A O 0.61484(5) 0.54393(5) 0.37399(17) 0.0201(2) Uani 1 1 d . . . . .
H3O H 0.5940(10) 0.5356(10) 0.481(3) 0.037(6) Uiso 1 1 d . . . . .
C8B C 0.65264(6) 0.39669(7) 0.1487(2) 0.0137(3) Uani 1 1 d . . . . .
C9B C 0.63404(6) 0.42066(6) -0.0309(2) 0.0124(3) Uani 1 1 d . . . . .
C10B C 0.64106(6) 0.38840(7) -0.2019(2) 0.0147(3) Uani 1 1 d . . . . .
H10B H 0.628714 0.404702 -0.323601 0.018 Uiso 1 1 calc R U . . .
C11B C 0.66622(7) 0.33209(7) -0.1954(2) 0.0186(3) Uani 1 1 d . . . . .
H11B H 0.670998 0.309949 -0.312766 0.022 Uiso 1 1 calc R U . . .
C12B C 0.68432(7) 0.30827(7) -0.0182(3) 0.0221(3) Uani 1 1 d . . . . .
H12B H 0.701553 0.269843 -0.014162 0.026 Uiso 1 1 calc R U . . .
C13B C 0.67729(7) 0.34046(7) 0.1531(2) 0.0190(3) Uani 1 1 d . . . . .
H13B H 0.689476 0.323842 0.274487 0.023 Uiso 1 1 calc R U . . .
O3B O 0.64716(5) 0.42727(6) 0.31959(16) 0.0201(3) Uani 1 1 d . . . . .
H4O H 0.6321(11) 0.4639(12) 0.297(4) 0.048(7) Uiso 1 1 d . . . . .
O4B O 0.61048(5) 0.47649(5) -0.02346(16) 0.0186(2) Uani 1 1 d . . . . .
H5O H 0.5903(10) 0.4857(10) -0.129(4) 0.036(6) Uiso 1 1 d . . . . .

loop_
_atom_site_aniso_label
_atom_site_aniso_U_11
_atom_site_aniso_U_22
_atom_site_aniso_U_33
_atom_site_aniso_U_23
_atom_site_aniso_U_13
_atom_site_aniso_U_12
C1 0.0117(6) 0.0131(6) 0.0117(6) 0.0005(5) -0.0006(5) -0.0015(5)
C2 0.0117(6) 0.0141(6) 0.0082(6) -0.0002(5) -0.0006(5) -0.0015(5)
C3 0.0123(6) 0.0115(6) 0.0111(6) -0.0011(5) -0.0004(5) 0.0002(5)
C4 0.0195(7) 0.0165(7) 0.0092(7) 0.0009(5) -0.0021(5) 0.0029(6)
C5 0.0180(7) 0.0191(7) 0.0091(6) -0.0025(5) -0.0011(5) 0.0010(6)
C6 0.0234(8) 0.0141(7) 0.0201(8) -0.0077(6) -0.0033(6) 0.0022(6)
C7 0.0229(8) 0.0128(7) 0.0155(7) 0.0005(5) -0.0025(6) 0.0021(6)
N1 0.0143(6) 0.0120(6) 0.0123(6) -0.0029(5) -0.0003(5) 0.0001(5)
O1 0.0235(6) 0.0135(5) 0.0082(5) -0.0017(4) -0.0034(4) 0.0020(4)
O2 0.0183(5) 0.0135(5) 0.0118(5) -0.0020(4) -0.0024(4) 0.0037(4)
C8A 0.0228(8) 0.0214(8) 0.0125(7) -0.0005(6) -0.0009(6) 0.0051(6)
C9A 0.0173(7) 0.0205(7) 0.0140(7) -0.0014(6) -0.0003(6) 0.0035(6)
C10A 0.0239(8) 0.0291(9) 0.0154(7) -0.0034(6) 0.0021(6) 0.0003(7)
C11A 0.0356(10) 0.0429(11) 0.0207(9) -0.0100(8) 0.0003(8) -0.0115(9)
C12A 0.0324(10) 0.0434(11) 0.0270(10) -0.0079(8) 0.0025(8) -0.0161(9)
C13A 0.0262(9) 0.0339(10) 0.0198(8) -0.0003(7) 0.0046(7) -0.0036(7)
O3A 0.0254(6) 0.0357(7) 0.0126(5) -0.0039(5) 0.0022(5) -0.0032(6)
O4A 0.0178(5) 0.0296(6) 0.0130(5) -0.0050(5) 0.0025(4) -0.0013(5)
C8B 0.0099(6) 0.0209(7) 0.0101(6) 0.0015(5) -0.0022(5) -0.0026(5)
C9B 0.0099(6) 0.0154(7) 0.0118(7) 0.0017(5) -0.0019(5) -0.0002(5)
C10B 0.0128(6) 0.0201(7) 0.0111(7) 0.0004(6) -0.0012(5) -0.0005(5)
C11B 0.0157(7) 0.0202(7) 0.0199(7) -0.0053(6) -0.0004(6) 0.0009(6)
C12B 0.0188(8) 0.0158(7) 0.0316(9) 0.0001(7) -0.0068(7) 0.0022(6)
C13B 0.0169(7) 0.0207(8) 0.0193(8) 0.0067(6) -0.0072(6) -0.0018(6)
O3B 0.0220(6) 0.0287(6) 0.0095(5) -0.0011(4) -0.0035(4) 0.0004(5)
O4B 0.0256(6) 0.0169(5) 0.0135(5) -0.0023(4) -0.0093(4) 0.0071(4)

loop_
_atom_type_symbol
_atom_type_description
_atom_type_scat_dispersion_real
_atom_type_scat_dispersion_imag
_atom_type_scat_source
C C 0.0033 0.0016 'International Tables Vol C Tables 4.2.6.8 and 6.1.1.4'
H H 0.0000 0.0000 'International Tables Vol C Tables 4.2.6.8 and 6.1.1.4'
N N 0.0061 0.0033 'International Tables Vol C Tables 4.2.6.8 and 6.1.1.4'
O O 0.0106 0.0060 'International Tables Vol C Tables 4.2.6.8 and 6.1.1.4'

loop_
_geom_angle_atom_site_label_1
_geom_angle_atom_site_label_2
_geom_angle_atom_site_label_3
_geom_angle
_geom_angle_site_symmetry_1
_geom_angle_site_symmetry_3
_geom_angle_publ_flag
N1 C1 C2 118.87(13) . . ?
N1 C1 C7 119.10(13) . . ?
C2 C1 C7 122.02(13) . . ?
O1 C2 C1 118.00(13) . . ?
O1 C2 C3 120.25(13) . . ?
C1 C2 C3 121.70(13) . . ?
O2 C3 C4 123.97(13) . . ?
O2 C3 C2 119.76(13) . . ?
C4 C3 C2 116.24(13) . . ?
C5 C4 C3 120.21(13) . . ?
C5 C4 H4 119.9 . . ?
C3 C4 H4 119.9 . . ?
N1 C5 C4 121.89(14) . . ?
N1 C5 H5 119.1 . . ?
C4 C5 H5 119.1 . . ?
N1 C6 H6A 109.5 . . ?
N1 C6 H6B 109.5 . . ?
H6A C6 H6B 109.5 . . ?
N1 C6 H6C 109.5 . . ?
H6A C6 H6C 109.5 . . ?
H6B C6 H6C 109.5 . . ?
C1 C7 H7A 109.5 . . ?
C1 C7 H7B 109.5 . . ?
H7A C7 H7B 109.5 . . ?
C1 C7 H7C 109.5 . . ?
H7A C7 H7C 109.5 . . ?
H7B C7 H7C 109.5 . . ?
C5 N1 C1 120.89(12) . . ?
C5 N1 C6 119.00(12) . . ?
C1 N1 C6 120.10(12) . . ?
C2 O1 H1O 110.6(14) . . ?
O3A C8A C13A 118.43(15) . . ?
O3A C8A C9A 121.76(15) . . ?
C13A C8A C9A 119.81(15) . . ?
O4A C9A C10A 123.38(14) . . ?
O4A C9A C8A 116.47(13) . . ?
C10A C9A C8A 120.11(15) . . ?
C9A C10A C11A 119.56(16) . . ?
C9A C10A H10A 120.2 . . ?
C11A C10A H10A 120.2 . . ?
C12A C11A C10A 120.56(17) . . ?
C12A C11A H11A 119.7 . . ?
C10A C11A H11A 119.7 . . ?
C11A C12A C13A 119.84(17) . . ?
C11A C12A H12A 120.1 . . ?
C13A C12A H12A 120.1 . . ?
C8A C13A C12A 120.12(16) . . ?
C8A C13A H13A 119.9 . . ?
C12A C13A H13A 119.9 . . ?
C8A O3A H2O 112.0(16) . . ?
C9A O4A H3O 113.0(15) . . ?
O3B C8B C13B 118.78(13) . . ?
O3B C8B C9B 121.76(13) . . ?
C13B C8B C9B 119.46(14) . . ?
O4B C9B C10B 124.00(13) . . ?
O4B C9B C8B 116.01(13) . . ?
C10B C9B C8B 119.98(13) . . ?
C9B C10B C11B 119.94(14) . . ?
C9B C10B H10B 120.0 . . ?
C11B C10B H10B 120.0 . . ?
C12B C11B C10B 120.13(15) . . ?
C12B C11B H11B 119.9 . . ?
C10B C11B H11B 119.9 . . ?
C11B C12B C13B 120.02(15) . . ?
C11B C12B H12B 120.0 . . ?
C13B C12B H12B 120.0 . . ?
C8B C13B C12B 120.47(14) . . ?
C8B C13B H13B 119.8 . . ?
C12B C13B H13B 119.8 . . ?
C8B O3B H4O 110.4(17) . . ?
C9B O4B H5O 112.8(15) . . ?

loop_
_geom_bond_atom_site_label_1
_geom_bond_atom_site_label_2
_geom_bond_distance
_geom_bond_site_symmetry_2
_geom_bond_publ_flag
C1 N1 1.3655(18) . ?
C1 C2 1.380(2) . ?
C1 C7 1.494(2) . ?
C2 O1 1.3567(17) . ?
C2 C3 1.419(2) . ?
C3 O2 1.3089(17) . ?
C3 C4 1.407(2) . ?
C4 C5 1.364(2) . ?
C4 H4 0.9500 . ?
C5 N1 1.3477(19) . ?
C5 H5 0.9500 . ?
C6 N1 1.4776(19) . ?
C6 H6A 0.9800 . ?
C6 H6B 0.9800 . ?
C6 H6C 0.9800 . ?
C7 H7A 0.9800 . ?
C7 H7B 0.9800 . ?
C7 H7C 0.9800 . ?
O1 H1O 0.85(2) . ?
C8A O3A 1.3658(19) . ?
C8A C13A 1.382(2) . ?
C8A C9A 1.399(2) . ?
C9A O4A 1.3794(19) . ?
C9A C10A 1.387(2) . ?
C10A C11A 1.390(3) . ?
C10A H10A 0.9500 . ?
C11A C12A 1.382(3) . ?
C11A H11A 0.9500 . ?
C12A C13A 1.393(3) . ?
C12A H12A 0.9500 . ?
C13A H13A 0.9500 . ?
O3A H2O 0.86(3) . ?
O4A H3O 0.89(2) . ?
C8B O3B 1.3611(18) . ?
C8B C13B 1.385(2) . ?
C8B C9B 1.404(2) . ?
C9B O4B 1.3674(18) . ?
C9B C10B 1.385(2) . ?
C10B C11B 1.391(2) . ?
C10B H10B 0.9500 . ?
C11B C12B 1.385(2) . ?
C11B H11B 0.9500 . ?
C12B C13B 1.386(2) . ?
C12B H12B 0.9500 . ?
C13B H13B 0.9500 . ?
O3B H4O 0.91(3) . ?
O4B H5O 0.88(2) . ?

loop_
_geom_hbond_atom_site_label_D
_geom_hbond_atom_site_label_H
_geom_hbond_atom_site_label_A
_geom_hbond_distance_DH
_geom_hbond_distance_HA
_geom_hbond_distance_DA
_geom_hbond_angle_DHA
_geom_hbond_site_symmetry_A
_geom_hbond_publ_flag
O1 H1O O2 0.85(2) 1.97(2) 2.7499(15) 153.2(19) 5_666 yes
O4A H3O O2 0.89(2) 1.86(2) 2.7410(16) 175(2) . yes
O3B H4O O4A 0.91(3) 1.92(3) 2.7550(18) 152(2) . yes
O3B H4O O4B 0.91(3) 2.26(3) 2.7205(16) 111(2) . yes
O4B H5O O2 0.88(2) 1.77(2) 2.6358(15) 167(2) 1_554 yes
C5 H5 O1 0.95 2.51 3.1673(18) 126.4 1_556 yes
C10B H10B O3B 0.95 2.52 3.3847(18) 150.9 1_554 yes

loop_
_geom_torsion_atom_site_label_1
_geom_torsion_atom_site_label_2
_geom_torsion_atom_site_label_3
_geom_torsion_atom_site_label_4
_geom_torsion
_geom_torsion_site_symmetry_1
_geom_torsion_site_symmetry_2
_geom_torsion_site_symmetry_3
_geom_torsion_site_symmetry_4
_geom_torsion_publ_flag
N1 C1 C2 O1 -179.60(12) . . . . ?
C7 C1 C2 O1 -0.9(2) . . . . ?
N1 C1 C2 C3 -2.2(2) . . . . ?
C7 C1 C2 C3 176.45(13) . . . . ?
O1 C2 C3 O2 4.1(2) . . . . ?
C1 C2 C3 O2 -173.26(13) . . . . ?
O1 C2 C3 C4 -177.70(13) . . . . ?
C1 C2 C3 C4 5.0(2) . . . . ?
O2 C3 C4 C5 173.81(14) . . . . ?
C2 C3 C4 C5 -4.3(2) . . . . ?
C3 C4 C5 N1 1.0(2) . . . . ?
C4 C5 N1 C1 2.0(2) . . . . ?
C4 C5 N1 C6 -179.08(14) . . . . ?
C2 C1 N1 C5 -1.4(2) . . . . ?
C7 C1 N1 C5 179.92(14) . . . . ?
C2 C1 N1 C6 179.70(13) . . . . ?
C7 C1 N1 C6 1.0(2) . . . . ?
O3A C8A C9A O4A 1.5(2) . . . . ?
C13A C8A C9A O4A -177.90(15) . . . . ?
O3A C8A C9A C10A 179.55(15) . . . . ?
C13A C8A C9A C10A 0.2(2) . . . . ?
O4A C9A C10A C11A 177.38(16) . . . . ?
C8A C9A C10A C11A -0.5(3) . . . . ?
C9A C10A C11A C12A 0.3(3) . . . . ?
C10A C11A C12A C13A 0.3(3) . . . . ?
O3A C8A C13A C12A -178.94(17) . . . . ?
C9A C8A C13A C12A 0.5(3) . . . . ?
C11A C12A C13A C8A -0.7(3) . . . . ?
O3B C8B C9B O4B 0.3(2) . . . . ?
C13B C8B C9B O4B -179.63(13) . . . . ?
O3B C8B C9B C10B 179.19(13) . . . . ?
C13B C8B C9B C10B -0.8(2) . . . . ?
O4B C9B C10B C11B 179.17(14) . . . . ?
C8B C9B C10B C11B 0.4(2) . . . . ?
C9B C10B C11B C12B -0.1(2) . . . . ?
C10B C11B C12B C13B 0.1(2) . . . . ?
O3B C8B C13B C12B -179.14(14) . . . . ?
C9B C8B C13B C12B 0.8(2) . . . . ?
C11B C12B C13B C8B -0.5(2) . . . . ?

_cod_database_fobs_code 2022889
